data_2004889
loop_
_publ_author_name
'Elerman, Y.'
'Kabak, M.'
'Tahir, M. N.'

_publ_contact_author
;
Yalcin Elerman
Department of Engineering Pyhsics
Faculty of Sciences
University of Ankara
06100 Besevler
Ankara
Turkey
;
_publ_section_title
;
 Bis(<i>N</i>-benzyl-2-hydroxy-1-naphthaldiminato)nickel(II)
;
_journal_issue 5
_journal_name_full 'Acta Crystallographica Section C'
_journal_page_first 1154
_journal_page_last 1156
_journal_paper_doi 10.1107/S0108270195016015
_journal_volume 52
_journal_year 1996
_chemical_formula_iupac '[Ni (C18 H14 N O)2'
_chemical_formula_sum 'C36 H28 N2 Ni O2'
_chemical_formula_weight 578.7
_chemical_name_systematic
;
 ?
;
_space_group_IT_number 15
_symmetry_cell_setting monoclinic
_symmetry_space_group_name_Hall '-C 2yc'
_symmetry_space_group_name_H-M 'C 1 2/c 1'
_audit_creation_method SHELXL
_cell_angle_alpha 90.00
_cell_angle_beta 97.320(10)
_cell_angle_gamma 90.00
_cell_formula_units_Z 4
_cell_length_a 20.7560(10)
_cell_length_b 6.1600(10)
_cell_length_c 21.4750(10)
_cell_measurement_reflns_used 25
_cell_measurement_temperature 293(2)
_cell_measurement_theta_max 9
_cell_measurement_theta_min 2
_cell_volume 2723.4(5)
_computing_cell_refinement 'Enraf-Nonius SDP-Plus Structure Determination Package'
_computing_data_collection 'Enraf-Nonius SDP-Plus Structure Determination Package (Frenz, 1985)'
_computing_data_reduction 'Enraf-Nonius SDP-Plus Structure Determination Package'
_computing_structure_refinement 'SHELXL93 (Sheldrick, 1993)'
_computing_structure_solution 'SHELXS86 (Sheldrick, 1985)'
_diffrn_ambient_temperature 293(2)
_diffrn_measurement_device CAD-4
_diffrn_measurement_method '\w /2\q'
_diffrn_radiation_monochromator graphite
_diffrn_radiation_source 'fine-focus sealed tube'
_diffrn_radiation_type MoK\a
_diffrn_radiation_wavelength 0.71073
_diffrn_reflns_av_R_equivalents 0.030
_diffrn_reflns_av_sigmaI/netI 0.108
_diffrn_reflns_limit_h_max 21
_diffrn_reflns_limit_h_min 0
_diffrn_reflns_limit_k_max 6
_diffrn_reflns_limit_k_min 0
_diffrn_reflns_limit_l_max 22
_diffrn_reflns_limit_l_min -22
_diffrn_reflns_number 1607
_diffrn_reflns_theta_max 21.94
_diffrn_reflns_theta_min 2.92
_diffrn_standards_decay_% -4.4
_diffrn_standards_interval_time 120
_diffrn_standards_number 3
_exptl_absorpt_coefficient_mu 0.696
_exptl_absorpt_correction_T_max 0.99
_exptl_absorpt_correction_T_min 0.81
_exptl_absorpt_correction_type '\y scan (Kopfman & Huber, 1968; North, Phillips & Mathews, 1968)'
_exptl_crystal_colour 'dark red'
_exptl_crystal_density_diffrn 1.41
_exptl_crystal_description prismatic
_exptl_crystal_F_000 1208
_exptl_crystal_size_max 0.21
_exptl_crystal_size_mid 0.08
_exptl_crystal_size_min 0.06
_refine_diff_density_max 0.2
_refine_diff_density_min -0.2
_refine_ls_extinction_method none
_refine_ls_goodness_of_fit_all 2.42
_refine_ls_goodness_of_fit_obs 1.18
_refine_ls_hydrogen_treatment 'H atoms refined isotropically with fixed U~eq~'
_refine_ls_matrix_type full
_refine_ls_number_parameters 187
_refine_ls_number_reflns 689
_refine_ls_number_restraints 0
_refine_ls_restrained_S_all 2.42
_refine_ls_restrained_S_obs 1.18
_refine_ls_R_factor_all 0.123
_refine_ls_R_factor_obs 0.045
_refine_ls_shift/esd_max 0.04
_refine_ls_shift/esd_mean 0.01
_refine_ls_structure_factor_coef Fsqd
_refine_ls_weighting_details 'w = 1/[\s^2^(Fo^2^)+(0.0267P)^2^] where P=[Max(Fo^2^,0)+2Fc^2^]/3'
_refine_ls_weighting_scheme calc
_refine_ls_wR_factor_all 0.211
_refine_ls_wR_factor_obs 0.075
_reflns_number_observed 689
_reflns_number_total 1178
_reflns_observed_criterion >2\s(I)
_cod_data_source_file ka1135.cif
_cod_data_source_block KA1135
_cod_depositor_comments
;
The following automatic conversions were performed:

'_geom_bond_publ_flag' value 'Y' changed to 'y' according to
/home/saulius/struct/CIF-dictionaries/cif_core.dic dictionary named
'cif_core.dic' version 2.4.1 from 2010-06-29 (24
times).

'_geom_angle_publ_flag' value 'Y' changed to 'y' according
to /home/saulius/struct/CIF-dictionaries/cif_core.dic dictionary
named 'cif_core.dic' version 2.4.1 from 2010-06-29 (15 times).

Automatic conversion script
Id: cif_fix_values 1715 2011-07-08 13:25:40Z adriana 

The following automatic conversions were performed:

'_refine_ls_weighting_scheme' value 'w =
1/[\s^2^(Fo^2^)+(0.0267P)^2^] where P=[Max(Fo^2^,0)+2Fc^2^]/3' was
changed to 'calc'. New tag '_refine_ls_weighting_details' was
created. The value of the new tag was set to 'w =
1/[\s^2^(Fo^2^)+(0.0267P)^2^] where P=[Max(Fo^2^,0)+2Fc^2^]/3'.

Automatic conversion script
Id: cif_fix_values 3143 2015-03-26 13:38:13Z robertas 
;
_cod_original_cell_volume 2723.2(5)
_cod_original_sg_symbol_H-M C2/c
_cod_database_code 2004889

loop_
_symmetry_equiv_pos_as_xyz
'x, y, z'
'-x, y, -z+1/2'
'x+1/2, y+1/2, z'
'-x+1/2, y+1/2, -z+1/2'
'-x, -y, -z'
'x, -y, z-1/2'
'-x+1/2, -y+1/2, -z'
'x+1/2, -y+1/2, z-1/2'

loop_
_atom_site_aniso_label
_atom_site_aniso_U_11
_atom_site_aniso_U_22
_atom_site_aniso_U_33
_atom_site_aniso_U_12
_atom_site_aniso_U_13
_atom_site_aniso_U_23
Ni 0.0323(6) 0.0418(7) 0.0357(5) 0.0049(9) 0.0026(4) -0.0013(8)
O(1) 0.046(2) 0.042(3) 0.044(2) 0.014(2) 0.0156(18) 0.018(2)
N(1) 0.037(3) 0.031(3) 0.031(2) 0.013(2) 0.007(2) 0.005(2)
C(1) 0.036(4) 0.028(4) 0.031(3) 0.007(3) -0.005(3) 0.006(3)
C(2) 0.034(3) 0.051(4) 0.038(3) 0.023(4) 0.000(3) -0.010(4)
C(3) 0.054(4) 0.040(4) 0.035(4) -0.000(4) -0.011(3) 0.006(3)
C(4) 0.034(3) 0.043(4) 0.036(3) -0.022(4) 0.003(3) -0.010(4)
C(5) 0.026(3) 0.066(5) 0.057(4) -0.009(4) -0.002(3) -0.001(4)
C(6) 0.042(3) 0.064(5) 0.044(3) -0.024(4) 0.006(3) 0.012(4)
C(7) 0.043(4) 0.066(5) 0.054(4) 0.001(4) 0.012(3) 0.002(4)
C(8) 0.032(4) 0.067(5) 0.038(3) 0.001(4) -0.008(3) 0.008(4)
C(9) 0.020(3) 0.026(4) 0.046(3) 0.001(3) 0.001(3) -0.002(3)
C(10) 0.029(3) 0.037(4) 0.029(3) 0.003(4) -0.002(3) 0.008(3)
C(11) 0.030(3) 0.041(4) 0.031(3) 0.014(4) 0.003(2) 0.019(4)
C(12) 0.035(4) 0.032(4) 0.046(3) 0.008(4) -0.002(3) -0.003(3)
C(13) 0.032(3) 0.020(4) 0.042(3) 0.008(3) 0.013(3) -0.005(3)
C(14) 0.055(4) 0.030(4) 0.052(3) 0.017(5) 0.000(3) 0.005(5)
C(15) 0.040(3) 0.034(5) 0.071(4) -0.004(4) 0.002(3) -0.002(4)
C(16) 0.035(4) 0.078(6) 0.068(4) 0.006(4) -0.004(4) 0.021(4)
C(17) 0.037(4) 0.073(6) 0.063(4) 0.017(4) -0.010(3) 0.014(4)
C(18) 0.042(4) 0.044(4) 0.054(4) 0.004(4) -0.008(3) 0.011(4)

loop_
_atom_site_label
_atom_site_occupancy
_atom_site_fract_x
_atom_site_fract_y
_atom_site_fract_z
_atom_site_U_iso_or_equiv
_atom_site_thermal_displace_type
_atom_site_calc_flag
_atom_site_refinement_flags
_atom_site_type_symbol
Ni 1 .75 .25 .5 .0370(10) Uani d S Ni
O(1) 1 .7393(2) .5018(6) .45700(10) .0430(10) Uani d . O
N(1) 1 .8229(2) .1724(6) .4583(2) .0330(10) Uani d S N
C(1) 1 .7633(3) .5653(9) .4069(2) .033(2) Uani d S C
C(2) 1 .7409(2) .7719(11) .3804(2) .042(2) Uani d S C
C(3) 1 .7633(3) .8508(9) .3289(2) .044(2) Uani d S C
C(4) 1 .8100(2) .7378(11) .2982(2) .038(2) Uani d S C
C(5) 1 .8305(2) .8226(9) .2432(3) .050(2) Uani d S C
C(6) 1 .8728(3) .7106(11) .2119(2) .050(2) Uani d S C
C(7) 1 .8952(3) .5103(10) .2340(3) .054(2) Uani d S C
C(8) 1 .8760(3) .4257(10) .2880(2) .047(2) Uani d S C
C(9) 1 .8320(2) .5368(9) .3222(2) .031(2) Uani d S C
C(10) 1 .8098(2) .4536(9) .3784(2) .032(2) Uani d S C
C(11) 1 .8383(2) .2665(11) .4094(2) .034(2) Uani d S C
C(12) 1 .8654(3) -.0117(9) .4817(2) .038(2) Uani d S C
C(13) 1 .9148(2) .0479(9) .5372(2) .031(2) Uani d S C
C(14) 1 .9447(3) .2474(12) .5425(2) .046(2) Uani d S C
C(15) 1 .9950(3) .2948(10) .5926(3) .049(2) Uani d S C
C(16) 1 1.0119(3) .1360(11) .6365(3) .061(2) Uani d S C
C(17) 1 .9823(3) -.0612(12) .6320(3) .059(2) Uani d S C
C(18) 1 .9346(3) -0.1097(10) .5820(3) .048(2) Uani d S C
H(2) 1 .7106 .8513 .3992 .067 Uiso calc R H
H(3) 1 .7477 .9837 .3128 .071 Uiso calc R H
H(5) 1 .8150 .9568 .2281 .080 Uiso calc R H
H(6) 1 .8865 .7684 .1758 .080 Uiso calc R H
H(7) 1 .9235 .4321 .2122 .086 Uiso calc R H
H(8) 1 .8924 .2918 .3025 .075 Uiso calc R H
H(11) 1 .8726 .2048 .3917 .054 Uiso calc R H
H(121) 1 .8881 -0.0641 .4479 .061 Uiso calc R H
H(122) 1 .8385 -0.1292 .4939 .061 Uiso calc R H
H(14) 1 .9319 .3540 .5128 .074 Uiso calc R H
H(15) 1 1.0156 .4291 .5954 .078 Uiso calc R H
H(16) 1 1.0441 .1637 .6699 .098 Uiso calc R H
H(17) 1 .9941 -0.1656 .6626 .094 Uiso calc R H
H(18) 1 .9159 -0.2472 .5788 .077 Uiso calc R H

loop_
_atom_type_symbol
_atom_type_description
_atom_type_scat_dispersion_real
_atom_type_scat_dispersion_imag
_atom_type_scat_source
C C 0.0020 0.0020 'International Tables Vol C Tables 4.2.6.8 and 6.1.1.4'
H H 0.0000 0.0000 'International Tables Vol C Tables 4.2.6.8 and 6.1.1.4'
N N 0.0040 0.0030 'International Tables Vol C Tables 4.2.6.8 and 6.1.1.4'
O O 0.0080 0.0060 'International Tables Vol C Tables 4.2.6.8 and 6.1.1.4'
Ni Ni 0.2850 1.1130 'International Tables Vol C Tables 4.2.6.8 and 6.1.1.4'

loop_
_geom_angle_atom_site_label_1
_geom_angle_atom_site_label_2
_geom_angle_atom_site_label_3
_geom_angle_site_symmetry_3
_geom_angle
_geom_angle_publ_flag
O(1) Ni N(1) . 91.6(2) y
O(1) Ni O(1A) 7_656 180.0(2) y
O(1) Ni N(1A) 7_656 88.4(2) y
Ni O(1) C(1) . 130.3(3) y
C(11) N(1) C(12) . 115.2(4) y
Ni N(1) C(11) . 124.6(4) y
Ni N(1) C(12) . 120.2(3) y
O(1) C(1) C(10) . 125.1(5) y
O(1) C(1) C(2) . 116.9(5) y
C(2) C(1) C(10) . 118.0(5) y
C(4) C(9) C(8) . 116.0(5) y
C(1) C(10) C(11) . 117.9(4) y
N(1) C(11) C(10) . 128.3(5) y
N(1) C(12) C(13) . 113.3(4) y
C(12) C(13) C(18) . 119.0(5) y

loop_
_geom_bond_atom_site_label_1
_geom_bond_atom_site_label_2
_geom_bond_distance
_geom_bond_publ_flag
Ni O(1) 1.805(3) y
Ni N(1) 1.915(4) y
O(1) C(1) 1.301(6) y
N(1) C(11) 1.275(6) y
N(1) C(12) 1.484(6) y
C(1) C(10) 1.388(7) y
C(1) C(2) 1.446(8) y
C(2) C(3) 1.343(7) y
C(3) C(4) 1.423(7) y
C(4) C(5) 1.405(7) y
C(4) C(9) 1.395(8) y
C(5) C(6) 1.360(7) y
C(6) C(7) 1.381(8) y
C(7) C(8) 1.376(7) y
C(8) C(9) 1.419(7) y
C(9) C(10) 1.441(7) y
C(10) C(11) 1.422(7) y
C(12) C(13) 1.516(6) y
C(13) C(18) 1.392(7) y
C(13) C(14) 1.374(8) y
C(14) C(15) 1.432(7) y
C(15) C(16) 1.373(8) y
C(16) C(17) 1.359(9) y
C(17) C(18) 1.397(7) y

loop_
_geom_torsion_atom_site_label_1
_geom_torsion_atom_site_label_2
_geom_torsion_atom_site_label_3
_geom_torsion_atom_site_label_4
_geom_torsion
Ni O(1) N(1) C(1) 168.9(3)
O(1) N(1) C(1) C(2) 134.(3)
N(1) C(1) C(2) C(3) 48.(3)
C(1) C(2) C(3) C(4) -0.4(8)
C(2) C(3) C(4) C(5) 177.9(5)
C(3) C(4) C(5) C(6) -176.8(5)
C(4) C(5) C(6) C(7) 0.7(8)
C(5) C(6) C(7) C(8) -1.2(8)
C(6) C(7) C(8) C(9) 1.2(9)
C(7) C(8) C(9) C(10) 179.1(5)
C(8) C(9) C(10) C(11) 9.7(8)
C(9) C(10) C(11) O(1A) -128.0(5)
C(10) C(11) O(1A) N(1A) 165.6(3)
C(11) O(1A) N(1A) C(1A) 107.8(3)
O(1A) N(1A) C(1A) C(2A) 134.(3)
N(1A) C(1A) C(2A) C(3A) 48.(3)
C(1A) C(2A) C(3A) C(4A) -0.4(8)
C(2A) C(3A) C(4A) C(5A) 177.9(5)
C(3A) C(4A) C(5A) C(6A) -176.8(5)
C(4A) C(5A) C(6A) C(7A) 0.7(8)
C(5A) C(6A) C(7A) C(8A) -1.2(8)
C(6A) C(7A) C(8A) C(9A) 1.2(9)
C(7A) C(8A) C(9A) C(10A) 179.1(5)
C(8A) C(9A) C(10A) C(11A) 9.7(8)
C(9A) C(10A) C(11A) C(12) -125.7(5)
C(10A) C(11A) C(12) C(13) 42.1(5)
C(11A) C(12) C(13) C(14) -91.2(6)
C(12) C(13) C(14) C(15) -174.9(5)
C(13) C(14) C(15) C(16) -1.4(8)
C(14) C(15) C(16) C(17) 0.9(9)
C(15) C(16) C(17) C(18) 1.0(10)
C(16) C(17) C(18) C(12A) -90.7(8)
C(17) C(18) C(12A) C(13A) 134.3(8)
C(18) C(12A) C(13A) C(14A) -93.4(6)
C(12A) C(13A) C(14A) C(15A) -174.9(5)
C(13A) C(14A) C(15A) C(16A) -1.4(8)
C(14A) C(15A) C(16A) C(17A) 0.9(9)
C(15A) C(16A) C(17A) C(18A) 1.0(10)
